data_2221541
loop_
_publ_author_name
'Wang, Hai-Dong'
'Li, Min-Min'
'He, Hong-Yin'
'Jiang, Fu-Bin'

_publ_section_title
;
 Poly[bis(\m~3~-5-nitroisophthalato)bis(1,10-phenanthroline)dimanganese(II)]
;
_journal_coeditor_code WM2223
_journal_issue 4
_journal_name_full 'Acta Crystallographica Section E'
_journal_page_first m416
_journal_paper_doi 10.1107/S1600536809009052
_journal_volume 65
_journal_year 2009
_chemical_formula_iupac '[Mn2 (C8 H3 N O6)2 (C12 H8 N2)2]'
_chemical_formula_moiety 'C40 H22 Mn2 N6 O12'
_chemical_formula_sum 'C40 H22 Mn2 N6 O12'
_chemical_formula_weight 888.52
_chemical_name_systematic
;
Poly[bis(\m~3~-5-nitroisophthalato)bis(1,10-phenanthroline)dimanganese(II)]
;
_space_group_IT_number 2
_symmetry_cell_setting triclinic
_symmetry_space_group_name_Hall '-P 1'
_symmetry_space_group_name_H-M 'P -1'
_atom_sites_solution_hydrogens geom
_atom_sites_solution_primary direct
_atom_sites_solution_secondary difmap
_audit_creation_method SHELXL97
_cell_angle_alpha 104.0520(10)
_cell_angle_beta 102.6330(10)
_cell_angle_gamma 110.4600(10)
_cell_formula_units_Z 2
_cell_length_a 10.06020(10)
_cell_length_b 14.3435(2)
_cell_length_c 14.6637(2)
_cell_measurement_temperature 293(2)
_cell_measurement_theta_max 25.5
_cell_measurement_theta_min 2.3
_cell_volume 1812.70(5)
_computing_cell_refinement 'SAINT (Bruker, 2002)'
_computing_data_collection 'SMART (Bruker, 2002)'
_computing_data_reduction 'SAINT (Bruker, 2002)'
_computing_molecular_graphics 'ORTEP-3 for Windows (Farrugia, 1997)'
_computing_publication_material 'PLATON (Spek, 2009)'
_computing_structure_refinement 'SHELXL97 (Sheldrick, 2008)'
_computing_structure_solution 'SHELXS97 (Sheldrick, 2008)'
_diffrn_ambient_temperature 293(2)
_diffrn_measured_fraction_theta_full 0.997
_diffrn_measured_fraction_theta_max 0.997
_diffrn_measurement_device_type 'Bruker SMART CCD'
_diffrn_measurement_method '\f and \w'
_diffrn_radiation_monochromator graphite
_diffrn_radiation_source 'fine-focus sealed tube'
_diffrn_radiation_type MoK\a
_diffrn_radiation_wavelength 0.71073
_diffrn_reflns_av_R_equivalents 0.0213
_diffrn_reflns_av_sigmaI/netI 0.0247
_diffrn_reflns_limit_h_max 12
_diffrn_reflns_limit_h_min -11
_diffrn_reflns_limit_k_max 16
_diffrn_reflns_limit_k_min -17
_diffrn_reflns_limit_l_max 17
_diffrn_reflns_limit_l_min -17
_diffrn_reflns_number 19255
_diffrn_reflns_theta_full 25.50
_diffrn_reflns_theta_max 25.50
_diffrn_reflns_theta_min 2.29
_diffrn_standards_number 0
_exptl_absorpt_coefficient_mu 0.775
_exptl_absorpt_correction_T_max 0.90
_exptl_absorpt_correction_T_min 0.82
_exptl_absorpt_correction_type multi-scan
_exptl_absorpt_process_details '(SADABS; Bruker, 2002)'
_exptl_crystal_colour yellow
_exptl_crystal_density_diffrn 1.628
_exptl_crystal_density_method 'not measured'
_exptl_crystal_description plane
_exptl_crystal_F_000 900
_exptl_crystal_size_max 0.28
_exptl_crystal_size_mid 0.23
_exptl_crystal_size_min 0.19
_refine_diff_density_max 0.378
_refine_diff_density_min -0.277
_refine_ls_extinction_method none
_refine_ls_goodness_of_fit_ref 1.050
_refine_ls_hydrogen_treatment constr
_refine_ls_matrix_type full
_refine_ls_number_parameters 541
_refine_ls_number_reflns 6733
_refine_ls_number_restraints 0
_refine_ls_restrained_S_all 1.050
_refine_ls_R_factor_all 0.0397
_refine_ls_R_factor_gt 0.0321
_refine_ls_shift/su_max 0.000
_refine_ls_shift/su_mean 0.000
_refine_ls_structure_factor_coef Fsqd
_refine_ls_weighting_details 'w = 1/[\s^2^(Fo^2^)+(0.0319P)^2^+1.1304P] where P=(Fo^2^+2Fc^2^)/3'
_refine_ls_weighting_scheme calc
_refine_ls_wR_factor_gt 0.0778
_refine_ls_wR_factor_ref 0.0824
_reflns_number_gt 5771
_reflns_number_total 6733
_reflns_threshold_expression I>2\s(I)
_cod_data_source_file wm2223.cif
_cod_data_source_block I
_cod_original_cell_volume 1812.69(4)
_cod_database_code 2221541
_cod_database_fobs_code 2221541

loop_
_symmetry_equiv_pos_as_xyz
'x, y, z'
'-x, -y, -z'

loop_
_atom_site_type_symbol
_atom_site_label
_atom_site_fract_x
_atom_site_fract_y
_atom_site_fract_z
_atom_site_U_iso_or_equiv
_atom_site_adp_type
_atom_site_calc_flag
_atom_site_refinement_flags
_atom_site_occupancy
_atom_site_disorder_assembly
_atom_site_disorder_group
O O6 -0.38999(16) 0.07873(13) 0.39068(12) 0.0419(4) Uani d . 1 . .
O O12 0.48532(16) 0.06651(13) 0.14855(12) 0.0448(4) Uani d . 1 . .
O O10 0.0320(2) -0.28100(15) 0.00966(16) 0.0681(6) Uani d . 1 . .
O O9 -0.1856(2) -0.28002(15) -0.02566(18) 0.0761(7) Uani d . 1 . .
C C40 -0.2137(2) 0.40567(17) 0.18610(17) 0.0376(5) Uani d . 1 . .
C C39 -0.3176(2) 0.33731(19) 0.08772(17) 0.0389(5) Uani d . 1 . .
C C38 -0.4691(3) 0.1676(2) -0.02115(18) 0.0501(6) Uani d . 1 . .
H H38 -0.5058 0.0946 -0.0358 0.060 Uiso calc R 1 . .
C C37 -0.5213(3) 0.2053(3) -0.0939(2) 0.0665(9) Uani d . 1 . .
H H37 -0.5929 0.1580 -0.1552 0.080 Uiso calc R 1 . .
C C36 -0.4671(3) 0.3113(3) -0.0749(2) 0.0695(9) Uani d . 1 . .
H H36 -0.4999 0.3370 -0.1236 0.083 Uiso calc R 1 . .
Mn Mn1 0.50277(3) 0.18469(2) 0.40921(2) 0.02943(9) Uani d . 1 . .
Mn Mn2 -0.28274(3) 0.18118(3) 0.19550(2) 0.03242(9) Uani d . 1 . .
O O5 -0.22209(16) 0.19531(12) 0.35061(11) 0.0364(3) Uani d . 1 . .
O O11 0.46448(15) 0.19055(12) 0.26097(11) 0.0372(4) Uani d . 1 . .
O O1 0.28394(16) 0.18994(12) 0.41974(13) 0.0444(4) Uani d . 1 . .
O O8 -0.04288(18) 0.19540(13) 0.18704(14) 0.0502(4) Uani d . 1 . .
N N5 -0.18114(19) 0.35909(14) 0.25249(13) 0.0350(4) Uani d . 1 . .
C C14 0.0582(2) 0.03847(16) 0.38410(14) 0.0278(4) Uani d . 1 . .
N N1 0.60980(19) 0.36391(14) 0.47322(15) 0.0375(4) Uani d . 1 . .
C C17 -0.2442(2) -0.05564(16) 0.36682(15) 0.0314(5) Uani d . 1 . .
H H17 -0.3447 -0.0876 0.3619 0.038 Uiso calc R 1 . .
O O2 0.29375(16) 0.03586(12) 0.38289(13) 0.0439(4) Uani d . 1 . .
C C22 -0.0057(2) 0.03872(16) 0.13375(14) 0.0286(4) Uani d . 1 . .
C C24 0.2403(2) 0.04240(16) 0.14906(14) 0.0286(4) Uani d . 1 . .
N N2 0.61892(19) 0.23126(13) 0.57383(13) 0.0336(4) Uani d . 1 . .
C C19 -0.0278(2) 0.09562(16) 0.38222(15) 0.0281(4) Uani d . 1 . .
H H19 0.0160 0.1661 0.3867 0.034 Uiso calc R 1 . .
C C21 -0.1018(2) 0.09678(18) 0.15297(15) 0.0330(5) Uani d . 1 . .
C C15 -0.0072(2) -0.06723(16) 0.37599(15) 0.0313(4) Uani d . 1 . .
H H15 0.0485 -0.1071 0.3763 0.038 Uiso calc R 1 . .
C C18 -0.1786(2) 0.04910(16) 0.37374(14) 0.0283(4) Uani d . 1 . .
C C27 -0.0717(2) -0.06970(17) 0.08307(15) 0.0321(5) Uani d . 1 . .
H H27 -0.1756 -0.1082 0.0612 0.038 Uiso calc R 1 . .
C C26 0.0202(2) -0.11973(16) 0.06560(15) 0.0315(4) Uani d . 1 . .
C C25 0.1751(2) -0.06559(17) 0.09654(15) 0.0315(5) Uani d . 1 . .
H H25 0.2340 -0.1010 0.0824 0.038 Uiso calc R 1 . .
O O7 -0.23937(16) 0.04323(13) 0.13500(13) 0.0472(4) Uani d . 1 . .
C C16 -0.1575(2) -0.11164(16) 0.36741(15) 0.0311(4) Uani d . 1 . .
C C13 0.2228(2) 0.09112(17) 0.39602(15) 0.0311(5) Uani d . 1 . .
C C23 0.1499(2) 0.09427(16) 0.16730(14) 0.0291(4) Uani d . 1 . .
H H23 0.1942 0.1670 0.2024 0.035 Uiso calc R 1 . .
C C32 -0.1522(3) 0.51645(19) 0.2104(2) 0.0501(6) Uani d . 1 . .
C C11 0.6698(2) 0.33550(17) 0.62839(17) 0.0367(5) Uani d . 1 . .
C C28 0.4087(2) 0.10391(17) 0.18864(16) 0.0330(5) Uani d . 1 . .
C C20 -0.2706(2) 0.11226(17) 0.37167(15) 0.0313(5) Uani d . 1 . .
N N4 -0.0494(2) -0.23528(16) 0.01253(15) 0.0468(5) Uani d . 1 . .
N N3 -0.2287(2) -0.22294(15) 0.35983(16) 0.0441(5) Uani d . 1 . .
C C12 0.6636(2) 0.40590(17) 0.57451(18) 0.0378(5) Uani d . 1 . .
N N6 -0.3696(2) 0.23105(15) 0.06785(14) 0.0385(4) Uani d . 1 . .
C C10 0.6353(3) 0.1663(2) 0.62129(19) 0.0439(6) Uani d . 1 . .
H H10 0.6012 0.0950 0.5840 0.053 Uiso calc R 1 . .
O O4 -0.3650(2) -0.27042(15) 0.32496(17) 0.0670(6) Uani d . 1 . .
O O3 -0.1460(2) -0.26194(15) 0.39173(19) 0.0714(6) Uani d . 1 . .
C C1 0.6126(3) 0.4296(2) 0.4231(2) 0.0499(6) Uani d . 1 . .
H H1 0.5766 0.4019 0.3538 0.060 Uiso calc R 1 . .
C C4 0.7204(3) 0.51567(18) 0.6283(2) 0.0519(7) Uani d . 1 . .
C C2 0.6685(3) 0.5404(2) 0.4716(3) 0.0638(9) Uani d . 1 . .
H H2 0.6693 0.5846 0.4345 0.077 Uiso calc R 1 . .
C C30 -0.0212(3) 0.5308(2) 0.3741(2) 0.0546(7) Uani d . 1 . .
H H30 0.0433 0.5714 0.4392 0.066 Uiso calc R 1 . .
C C29 -0.0876(3) 0.4210(2) 0.34357(18) 0.0446(6) Uani d . 1 . .
H H29 -0.0652 0.3893 0.3894 0.054 Uiso calc R 1 . .
C C35 -0.3611(3) 0.3823(2) 0.0185(2) 0.0549(7) Uani d . 1 . .
C C7 0.7351(3) 0.3753(2) 0.73312(19) 0.0490(6) Uani d . 1 . .
C C8 0.7495(3) 0.3033(3) 0.7796(2) 0.0589(7) Uani d . 1 . .
H H8 0.7925 0.3266 0.8486 0.071 Uiso calc R 1 . .
C C3 0.7210(3) 0.5818(2) 0.5727(3) 0.0640(9) Uani d . 1 . .
H H3 0.7576 0.6546 0.6050 0.077 Uiso calc R 1 . .
C C31 -0.0517(3) 0.5781(2) 0.3078(2) 0.0567(8) Uani d . 1 . .
H H31 -0.0058 0.6517 0.3268 0.068 Uiso calc R 1 . .
C C9 0.7013(3) 0.1998(2) 0.7248(2) 0.0579(7) Uani d . 1 . .
H H9 0.7119 0.1519 0.7553 0.070 Uiso calc R 1 . .
C C5 0.7804(3) 0.5524(2) 0.7353(2) 0.0667(9) Uani d . 1 . .
H H5 0.8152 0.6242 0.7712 0.080 Uiso calc R 1 . .
C C34 -0.2953(4) 0.4958(3) 0.0461(3) 0.0738(9) Uani d . 1 . .
H H34 -0.3231 0.5260 0.0001 0.089 Uiso calc R 1 . .
C C6 0.7876(3) 0.4866(2) 0.7845(2) 0.0639(8) Uani d . 1 . .
H H6 0.8277 0.5136 0.8538 0.077 Uiso calc R 1 . .
C C33 -0.1950(4) 0.5589(2) 0.1364(3) 0.0714(9) Uani d . 1 . .
H H33 -0.1522 0.6320 0.1513 0.086 Uiso calc R 1 . .

loop_
_atom_site_aniso_label
_atom_site_aniso_U_11
_atom_site_aniso_U_22
_atom_site_aniso_U_33
_atom_site_aniso_U_12
_atom_site_aniso_U_13
_atom_site_aniso_U_23
O6 0.0319(8) 0.0502(10) 0.0609(10) 0.0265(7) 0.0254(7) 0.0257(8)
O12 0.0266(8) 0.0531(10) 0.0569(10) 0.0196(7) 0.0187(7) 0.0144(8)
O10 0.0729(13) 0.0406(10) 0.0867(15) 0.0330(10) 0.0180(11) 0.0098(10)
O9 0.0470(12) 0.0384(11) 0.1048(17) 0.0026(9) 0.0096(11) -0.0006(11)
C40 0.0331(11) 0.0355(12) 0.0498(13) 0.0176(10) 0.0188(10) 0.0152(10)
C39 0.0351(12) 0.0439(13) 0.0448(13) 0.0198(10) 0.0175(10) 0.0190(10)
C38 0.0410(13) 0.0538(15) 0.0413(13) 0.0129(12) 0.0096(11) 0.0077(11)
C37 0.0500(16) 0.093(2) 0.0393(15) 0.0191(16) 0.0061(12) 0.0194(15)
C36 0.0623(19) 0.101(3) 0.0581(18) 0.0363(19) 0.0194(15) 0.0475(18)
Mn1 0.02107(15) 0.02731(17) 0.04103(19) 0.01103(13) 0.01000(13) 0.01304(13)
Mn2 0.02599(17) 0.03180(18) 0.04039(19) 0.01458(14) 0.01036(13) 0.01137(14)
O5 0.0333(8) 0.0370(8) 0.0446(9) 0.0201(7) 0.0102(7) 0.0181(7)
O11 0.0267(7) 0.0370(8) 0.0413(8) 0.0108(7) 0.0039(6) 0.0134(7)
O1 0.0266(8) 0.0334(9) 0.0736(12) 0.0121(7) 0.0180(8) 0.0190(8)
O8 0.0402(9) 0.0402(10) 0.0769(12) 0.0239(8) 0.0249(9) 0.0170(9)
N5 0.0273(9) 0.0353(10) 0.0409(10) 0.0133(8) 0.0123(8) 0.0099(8)
C14 0.0232(10) 0.0341(11) 0.0315(10) 0.0142(9) 0.0111(8) 0.0154(9)
N1 0.0282(9) 0.0327(10) 0.0608(12) 0.0155(8) 0.0189(9) 0.0242(9)
C17 0.0226(10) 0.0362(12) 0.0368(11) 0.0125(9) 0.0116(8) 0.0136(9)
O2 0.0280(8) 0.0415(9) 0.0746(12) 0.0215(7) 0.0233(8) 0.0252(8)
C22 0.0246(10) 0.0351(11) 0.0287(10) 0.0149(9) 0.0091(8) 0.0119(9)
C24 0.0244(10) 0.0361(11) 0.0291(10) 0.0150(9) 0.0096(8) 0.0139(9)
N2 0.0292(9) 0.0283(9) 0.0435(10) 0.0126(8) 0.0107(8) 0.0133(8)
C19 0.0243(10) 0.0307(11) 0.0334(10) 0.0135(8) 0.0100(8) 0.0149(9)
C21 0.0272(11) 0.0426(13) 0.0310(11) 0.0191(10) 0.0082(8) 0.0109(9)
C15 0.0304(10) 0.0336(11) 0.0391(11) 0.0194(9) 0.0154(9) 0.0159(9)
C18 0.0248(10) 0.0363(11) 0.0291(10) 0.0170(9) 0.0101(8) 0.0134(9)
C27 0.0224(10) 0.0378(12) 0.0329(11) 0.0099(9) 0.0080(8) 0.0127(9)
C26 0.0327(11) 0.0284(11) 0.0318(11) 0.0120(9) 0.0102(9) 0.0099(9)
C25 0.0321(11) 0.0399(12) 0.0325(11) 0.0225(10) 0.0142(9) 0.0154(9)
O7 0.0229(8) 0.0509(10) 0.0599(10) 0.0172(7) 0.0119(7) 0.0056(8)
C16 0.0311(11) 0.0279(11) 0.0371(11) 0.0129(9) 0.0145(9) 0.0129(9)
C13 0.0235(10) 0.0391(12) 0.0369(11) 0.0154(9) 0.0110(8) 0.0194(9)
C23 0.0253(10) 0.0319(11) 0.0297(10) 0.0126(9) 0.0094(8) 0.0094(8)
C32 0.0480(14) 0.0356(13) 0.0738(18) 0.0196(11) 0.0302(13) 0.0194(13)
C11 0.0246(10) 0.0307(11) 0.0489(13) 0.0094(9) 0.0115(9) 0.0082(10)
C28 0.0242(10) 0.0412(12) 0.0401(12) 0.0163(9) 0.0111(9) 0.0208(10)
C20 0.0260(10) 0.0379(12) 0.0333(11) 0.0188(9) 0.0081(8) 0.0117(9)
N4 0.0497(13) 0.0338(11) 0.0506(12) 0.0151(10) 0.0138(10) 0.0109(9)
N3 0.0424(12) 0.0325(10) 0.0636(13) 0.0160(9) 0.0270(10) 0.0187(9)
C12 0.0248(10) 0.0259(11) 0.0588(15) 0.0092(9) 0.0148(10) 0.0097(10)
N6 0.0327(10) 0.0395(11) 0.0397(10) 0.0141(8) 0.0106(8) 0.0111(8)
C10 0.0426(13) 0.0416(13) 0.0533(14) 0.0207(11) 0.0156(11) 0.0225(11)
O4 0.0408(11) 0.0435(11) 0.1003(16) 0.0024(9) 0.0177(10) 0.0266(10)
O3 0.0638(12) 0.0459(11) 0.135(2) 0.0354(10) 0.0515(13) 0.0480(12)
C1 0.0404(13) 0.0486(15) 0.0824(19) 0.0252(12) 0.0301(13) 0.0409(14)
C4 0.0338(12) 0.0274(12) 0.089(2) 0.0111(10) 0.0233(13) 0.0107(13)
C2 0.0478(15) 0.0481(16) 0.128(3) 0.0280(13) 0.0463(18) 0.0592(19)
C30 0.0397(14) 0.0488(15) 0.0542(16) 0.0086(12) 0.0180(12) -0.0037(13)
C29 0.0340(12) 0.0486(14) 0.0428(13) 0.0132(11) 0.0131(10) 0.0083(11)
C35 0.0543(16) 0.0678(18) 0.0600(17) 0.0316(14) 0.0250(13) 0.0371(14)
C7 0.0329(12) 0.0509(15) 0.0488(14) 0.0114(11) 0.0128(11) 0.0039(12)
C8 0.0495(15) 0.080(2) 0.0447(15) 0.0256(15) 0.0141(12) 0.0220(15)
C3 0.0438(15) 0.0281(13) 0.125(3) 0.0159(12) 0.0350(17) 0.0273(16)
C31 0.0475(15) 0.0306(13) 0.081(2) 0.0108(11) 0.0329(14) 0.0002(13)
C9 0.0571(16) 0.0697(19) 0.0569(16) 0.0292(15) 0.0191(13) 0.0351(15)
C5 0.0463(16) 0.0359(15) 0.088(2) 0.0083(12) 0.0192(15) -0.0120(15)
C34 0.084(2) 0.072(2) 0.093(2) 0.0406(19) 0.035(2) 0.058(2)
C6 0.0556(17) 0.0533(17) 0.0577(17) 0.0140(14) 0.0161(14) -0.0060(14)
C33 0.081(2) 0.0463(17) 0.105(3) 0.0306(16) 0.044(2) 0.0396(18)

loop_
_atom_type_symbol
_atom_type_description
_atom_type_scat_dispersion_real
_atom_type_scat_dispersion_imag
_atom_type_scat_source
C C 0.0033 0.0016 'International Tables Vol C Tables 4.2.6.8 and 6.1.1.4'
H H 0.0000 0.0000 'International Tables Vol C Tables 4.2.6.8 and 6.1.1.4'
Mn Mn 0.3368 0.7283 'International Tables Vol C Tables 4.2.6.8 and 6.1.1.4'
N N 0.0061 0.0033 'International Tables Vol C Tables 4.2.6.8 and 6.1.1.4'
O O 0.0106 0.0060 'International Tables Vol C Tables 4.2.6.8 and 6.1.1.4'

loop_
_geom_angle_atom_site_label_1
_geom_angle_atom_site_label_2
_geom_angle_atom_site_label_3
_geom_angle_site_symmetry_1
_geom_angle_site_symmetry_3
_geom_angle
_geom_angle_publ_flag
C20 O6 Mn1 . 1_455 115.68(14) ?
C28 O12 Mn2 . 1_655 112.02(14) ?
N5 C40 C32 . . 122.6(2) ?
N5 C40 C39 . . 117.5(2) ?
C32 C40 C39 . . 119.9(2) ?
N6 C39 C35 . . 123.5(2) ?
N6 C39 C40 . . 117.1(2) ?
C35 C39 C40 . . 119.4(2) ?
N6 C38 C37 . . 122.9(3) ?
N6 C38 H38 . . 118.6 ?
C37 C38 H38 . . 118.6 ?
C36 C37 C38 . . 119.6(3) ?
C36 C37 H37 . . 120.2 ?
C38 C37 H37 . . 120.2 ?
C37 C36 C35 . . 119.9(3) ?
C37 C36 H36 . . 120.0 ?
C35 C36 H36 . . 120.0 ?
O6 Mn1 O11 1_655 . 96.15(6) ?
O6 Mn1 N2 1_655 . 85.35(6) ?
O11 Mn1 N2 . . 158.99(6) ?
O6 Mn1 N1 1_655 . 128.76(6) ?
O11 Mn1 N1 . . 89.95(6) ?
N2 Mn1 N1 . . 73.18(7) ?
O6 Mn1 O1 1_655 . 141.93(6) ?
O11 Mn1 O1 . . 94.75(6) ?
N2 Mn1 O1 . . 96.89(6) ?
N1 Mn1 O1 . . 87.53(6) ?
O6 Mn1 O2 1_655 . 84.74(6) ?
O11 Mn1 O2 . . 100.62(6) ?
N2 Mn1 O2 . . 100.39(6) ?
N1 Mn1 O2 . . 143.83(6) ?
O1 Mn1 O2 . . 57.39(5) ?
O6 Mn1 C13 1_655 . 113.37(6) ?
O11 Mn1 C13 . . 97.86(6) ?
N2 Mn1 C13 . . 100.76(6) ?
N1 Mn1 C13 . . 116.04(7) ?
O1 Mn1 C13 . . 28.76(6) ?
O2 Mn1 C13 . . 28.66(6) ?
O5 Mn2 O12 . 1_455 97.51(6) ?
O5 Mn2 O7 . . 98.78(6) ?
O12 Mn2 O7 1_455 . 85.02(6) ?
O5 Mn2 N5 . . 85.80(6) ?
O12 Mn2 N5 1_455 . 130.44(6) ?
O7 Mn2 N5 . . 143.60(6) ?
O5 Mn2 N6 . . 152.61(6) ?
O12 Mn2 N6 1_455 . 83.95(7) ?
O7 Mn2 N6 . . 108.58(7) ?
N5 Mn2 N6 . . 73.03(7) ?
O5 Mn2 O8 . . 93.04(6) ?
O12 Mn2 O8 1_455 . 141.58(6) ?
O7 Mn2 O8 . . 56.82(6) ?
N5 Mn2 O8 . . 86.99(6) ?
N6 Mn2 O8 . . 102.76(7) ?
O5 Mn2 C21 . . 95.56(6) ?
O12 Mn2 C21 1_455 . 113.56(7) ?
O7 Mn2 C21 . . 28.56(6) ?
N5 Mn2 C21 . . 115.28(7) ?
N6 Mn2 C21 . . 108.99(7) ?
O8 Mn2 C21 . . 28.30(6) ?
C20 O5 Mn2 . . 118.39(13) ?
C28 O11 Mn1 . . 118.01(13) ?
C13 O1 Mn1 . . 90.62(12) ?
C21 O8 Mn2 . . 86.27(12) ?
C29 N5 C40 . . 118.1(2) ?
C29 N5 Mn2 . . 125.24(17) ?
C40 N5 Mn2 . . 116.54(14) ?
C19 C14 C15 . . 119.72(18) ?
C19 C14 C13 . . 120.20(18) ?
C15 C14 C13 . . 120.08(18) ?
C1 N1 C12 . . 118.1(2) ?
C1 N1 Mn1 . . 126.84(18) ?
C12 N1 Mn1 . . 114.78(14) ?
C16 C17 C18 . . 118.46(18) ?
C16 C17 H17 . . 120.8 ?
C18 C17 H17 . . 120.8 ?
C13 O2 Mn1 . . 89.73(12) ?
C27 C22 C23 . . 119.70(19) ?
C27 C22 C21 . . 120.40(18) ?
C23 C22 C21 . . 119.90(18) ?
C25 C24 C23 . . 119.88(18) ?
C25 C24 C28 . . 120.45(18) ?
C23 C24 C28 . . 119.65(18) ?
C10 N2 C11 . . 118.2(2) ?
C10 N2 Mn1 . . 126.20(15) ?
C11 N2 Mn1 . . 115.51(14) ?
C14 C19 C18 . . 120.95(19) ?
C14 C19 H19 . . 119.5 ?
C18 C19 H19 . . 119.5 ?
O8 C21 O7 . . 122.0(2) ?
O8 C21 C22 . . 119.48(18) ?
O7 C21 C22 . . 118.48(19) ?
O8 C21 Mn2 . . 65.43(11) ?
O7 C21 Mn2 . . 56.74(11) ?
C22 C21 Mn2 . . 173.29(16) ?
C16 C15 C14 . . 118.16(19) ?
C16 C15 H15 . . 120.9 ?
C14 C15 H15 . . 120.9 ?
C17 C18 C19 . . 119.77(18) ?
C17 C18 C20 . . 119.94(18) ?
C19 C18 C20 . . 120.29(18) ?
C22 C27 C26 . . 118.63(18) ?
C22 C27 H27 . . 120.7 ?
C26 C27 H27 . . 120.7 ?
C25 C26 C27 . . 122.58(19) ?
C25 C26 N4 . . 118.62(19) ?
C27 C26 N4 . . 118.80(19) ?
C26 C25 C24 . . 118.43(19) ?
C26 C25 H25 . . 120.8 ?
C24 C25 H25 . . 120.8 ?
C21 O7 Mn2 . . 94.70(13) ?
C17 C16 C15 . . 122.94(19) ?
C17 C16 N3 . . 117.91(18) ?
C15 C16 N3 . . 119.14(19) ?
O2 C13 O1 . . 122.15(18) ?
O2 C13 C14 . . 119.64(19) ?
O1 C13 C14 . . 118.21(18) ?
O2 C13 Mn1 . . 61.62(11) ?
O1 C13 Mn1 . . 60.62(10) ?
C14 C13 Mn1 . . 177.21(14) ?
C22 C23 C24 . . 120.76(19) ?
C22 C23 H23 . . 119.6 ?
C24 C23 H23 . . 119.6 ?
C31 C32 C40 . . 116.7(3) ?
C31 C32 C33 . . 124.4(3) ?
C40 C32 C33 . . 118.9(3) ?
N2 C11 C7 . . 122.2(2) ?
N2 C11 C12 . . 117.1(2) ?
C7 C11 C12 . . 120.6(2) ?
O12 C28 O11 . . 123.81(19) ?
O12 C28 C24 . . 118.37(19) ?
O11 C28 C24 . . 117.83(18) ?
O6 C20 O5 . . 124.43(19) ?
O6 C20 C18 . . 117.77(19) ?
O5 C20 C18 . . 117.80(18) ?
O9 N4 O10 . . 123.5(2) ?
O9 N4 C26 . . 118.1(2) ?
O10 N4 C26 . . 118.4(2) ?
O4 N3 O3 . . 123.7(2) ?
O4 N3 C16 . . 118.8(2) ?
O3 N3 C16 . . 117.42(19) ?
N1 C12 C4 . . 123.1(2) ?
N1 C12 C11 . . 117.88(19) ?
C4 C12 C11 . . 119.0(2) ?
C38 N6 C39 . . 117.6(2) ?
C38 N6 Mn2 . . 126.66(17) ?
C39 N6 Mn2 . . 115.68(14) ?
N2 C10 C9 . . 123.2(2) ?
N2 C10 H10 . . 118.4 ?
C9 C10 H10 . . 118.4 ?
N1 C1 C2 . . 122.2(3) ?
N1 C1 H1 . . 118.9 ?
C2 C1 H1 . . 118.9 ?
C3 C4 C12 . . 116.9(3) ?
C3 C4 C5 . . 124.3(3) ?
C12 C4 C5 . . 118.6(3) ?
C3 C2 C1 . . 119.5(3) ?
C3 C2 H2 . . 120.3 ?
C1 C2 H2 . . 120.3 ?
C31 C30 C29 . . 119.0(2) ?
C31 C30 H30 . . 120.5 ?
C29 C30 H30 . . 120.5 ?
N5 C29 C30 . . 123.3(3) ?
N5 C29 H29 . . 118.3 ?
C30 C29 H29 . . 118.3 ?
C39 C35 C36 . . 116.5(3) ?
C39 C35 C34 . . 119.0(3) ?
C36 C35 C34 . . 124.5(3) ?
C8 C7 C11 . . 117.3(2) ?
C8 C7 C6 . . 124.3(3) ?
C11 C7 C6 . . 118.4(3) ?
C9 C8 C7 . . 120.4(3) ?
C9 C8 H8 . . 119.8 ?
C7 C8 H8 . . 119.8 ?
C2 C3 C4 . . 120.2(3) ?
C2 C3 H3 . . 119.9 ?
C4 C3 H3 . . 119.9 ?
C30 C31 C32 . . 120.2(2) ?
C30 C31 H31 . . 119.9 ?
C32 C31 H31 . . 119.9 ?
C8 C9 C10 . . 118.7(3) ?
C8 C9 H9 . . 120.6 ?
C10 C9 H9 . . 120.6 ?
C6 C5 C4 . . 121.9(2) ?
C6 C5 H5 . . 119.0 ?
C4 C5 H5 . . 119.0 ?
C33 C34 C35 . . 121.4(3) ?
C33 C34 H34 . . 119.3 ?
C35 C34 H34 . . 119.3 ?
C5 C6 C7 . . 121.4(3) ?
C5 C6 H6 . . 119.3 ?
C7 C6 H6 . . 119.3 ?
C34 C33 C32 . . 121.4(3) ?
C34 C33 H33 . . 119.3 ?
C32 C33 H33 . . 119.3 ?

loop_
_geom_bond_atom_site_label_1
_geom_bond_atom_site_label_2
_geom_bond_site_symmetry_2
_geom_bond_distance
_geom_bond_publ_flag
O6 C20 . 1.249(3) ?
O6 Mn1 1_455 2.1498(15) ?
O12 C28 . 1.250(3) ?
O12 Mn2 1_655 2.1652(15) ?
O10 N4 . 1.216(3) ?
O9 N4 . 1.216(3) ?
C40 N5 . 1.353(3) ?
C40 C32 . 1.406(3) ?
C40 C39 . 1.440(3) ?
C39 N6 . 1.357(3) ?
C39 C35 . 1.400(3) ?
C38 N6 . 1.322(3) ?
C38 C37 . 1.393(4) ?
C38 H38 . 0.9300 ?
C37 C36 . 1.355(4) ?
C37 H37 . 0.9300 ?
C36 C35 . 1.405(4) ?
C36 H36 . 0.9300 ?
Mn1 O6 1_655 2.1498(15) y
Mn1 O11 . 2.1508(15) y
Mn1 N2 . 2.2531(18) y
Mn1 N1 . 2.2584(18) y
Mn1 O1 . 2.2661(15) y
Mn1 O2 . 2.2879(15) y
Mn1 C13 . 2.600(2) ?
Mn2 O5 . 2.1608(15) y
Mn2 O12 1_455 2.1652(15) y
Mn2 O7 . 2.1938(16) y
Mn2 N5 . 2.2411(18) y
Mn2 N6 . 2.2697(19) y
Mn2 O8 . 2.3830(16) y
Mn2 C21 . 2.615(2) ?
O5 C20 . 1.261(3) ?
O11 C28 . 1.263(3) ?
O1 C13 . 1.251(3) ?
O8 C21 . 1.242(3) ?
N5 C29 . 1.322(3) ?
C14 C19 . 1.385(3) ?
C14 C15 . 1.388(3) ?
C14 C13 . 1.509(3) ?
N1 C1 . 1.324(3) ?
N1 C12 . 1.359(3) ?
C17 C16 . 1.377(3) ?
C17 C18 . 1.381(3) ?
C17 H17 . 0.9300 ?
O2 C13 . 1.247(2) ?
C22 C27 . 1.383(3) ?
C22 C23 . 1.389(3) ?
C22 C21 . 1.508(3) ?
C24 C25 . 1.383(3) ?
C24 C23 . 1.391(3) ?
C24 C28 . 1.504(3) ?
N2 C10 . 1.323(3) ?
N2 C11 . 1.357(3) ?
C19 C18 . 1.390(3) ?
C19 H19 . 0.9300 ?
C21 O7 . 1.254(3) ?
C15 C16 . 1.383(3) ?
C15 H15 . 0.9300 ?
C18 C20 . 1.505(3) ?
C27 C26 . 1.383(3) ?
C27 H27 . 0.9300 ?
C26 C25 . 1.382(3) ?
C26 N4 . 1.472(3) ?
C25 H25 . 0.9300 ?
C16 N3 . 1.467(3) ?
C23 H23 . 0.9300 ?
C32 C31 . 1.405(4) ?
C32 C33 . 1.426(4) ?
C11 C7 . 1.409(3) ?
C11 C12 . 1.434(3) ?
N3 O4 . 1.216(3) ?
N3 O3 . 1.227(3) ?
C12 C4 . 1.414(3) ?
C10 C9 . 1.399(4) ?
C10 H10 . 0.9300 ?
C1 C2 . 1.415(4) ?
C1 H1 . 0.9300 ?
C4 C3 . 1.392(4) ?
C4 C5 . 1.437(4) ?
C2 C3 . 1.356(4) ?
C2 H2 . 0.9300 ?
C30 C31 . 1.356(4) ?
C30 C29 . 1.384(4) ?
C30 H30 . 0.9300 ?
C29 H29 . 0.9300 ?
C35 C34 . 1.435(4) ?
C7 C8 . 1.399(4) ?
C7 C6 . 1.431(4) ?
C8 C9 . 1.353(4) ?
C8 H8 . 0.9300 ?
C3 H3 . 0.9300 ?
C31 H31 . 0.9300 ?
C9 H9 . 0.9300 ?
C5 C6 . 1.331(4) ?
C5 H5 . 0.9300 ?
C34 C33 . 1.337(5) ?
C34 H34 . 0.9300 ?
C6 H6 . 0.9300 ?
C33 H33 . 0.9300 ?

loop_
_geom_hbond_atom_site_label_D
_geom_hbond_atom_site_label_H
_geom_hbond_atom_site_label_A
_geom_hbond_site_symmetry_A
_geom_hbond_distance_DH
_geom_hbond_distance_HA
_geom_hbond_distance_DA
_geom_hbond_angle_DHA
_geom_hbond_publ_flag
C3 H3 O1 2_666 0.9300 2.5000 3.267(4) 140.00 yes
C10 H10 O2 2_656 0.9300 2.5400 3.210(3) 129.00 yes
C29 H29 O5 . 0.9300 2.5100 3.079(3) 119.00 yes
C31 H31 O3 1_565 0.9300 2.3800 2.888(4) 114.00 yes
C38 H38 O7 2_455 0.9300 2.4500 3.121(3) 129.00 yes
C38 H38 O12 2_555 0.9300 2.6000 3.351(3) 139.00 yes

loop_
_geom_torsion_atom_site_label_1
_geom_torsion_atom_site_label_2
_geom_torsion_atom_site_label_3
_geom_torsion_atom_site_label_4
_geom_torsion_site_symmetry_1
_geom_torsion_site_symmetry_2
_geom_torsion_site_symmetry_3
_geom_torsion_site_symmetry_4
_geom_torsion
_geom_torsion_publ_flag
N5 C40 C39 N6 . . . . -2.9(3) ?
C32 C40 C39 N6 . . . . 178.1(2) ?
N5 C40 C39 C35 . . . . 176.4(2) ?
C32 C40 C39 C35 . . . . -2.6(3) ?
N6 C38 C37 C36 . . . . 1.3(4) ?
C38 C37 C36 C35 . . . . -1.2(5) ?
O12 Mn2 O5 C20 1_455 . . . 40.49(15) ?
O7 Mn2 O5 C20 . . . . -45.60(15) ?
N5 Mn2 O5 C20 . . . . 170.76(15) ?
N6 Mn2 O5 C20 . . . . 131.83(16) ?
O8 Mn2 O5 C20 . . . . -102.49(14) ?
C21 Mn2 O5 C20 . . . . -74.21(15) ?
O6 Mn1 O11 C28 1_655 . . . 47.12(15) ?
N2 Mn1 O11 C28 . . . . 140.16(18) ?
N1 Mn1 O11 C28 . . . . 176.14(15) ?
O1 Mn1 O11 C28 . . . . -96.34(15) ?
O2 Mn1 O11 C28 . . . . -38.66(15) ?
C13 Mn1 O11 C28 . . . . -67.57(15) ?
O6 Mn1 O1 C13 1_655 . . . -8.59(18) ?
O11 Mn1 O1 C13 . . . . 97.70(13) ?
N2 Mn1 O1 C13 . . . . -99.83(13) ?
N1 Mn1 O1 C13 . . . . -172.56(14) ?
O2 Mn1 O1 C13 . . . . -1.89(12) ?
O5 Mn2 O8 C21 . . . . 96.07(13) ?
O12 Mn2 O8 C21 1_455 . . . -10.06(19) ?
O7 Mn2 O8 C21 . . . . -2.43(13) ?
N5 Mn2 O8 C21 . . . . -178.30(14) ?
N6 Mn2 O8 C21 . . . . -106.46(14) ?
C32 C40 N5 C29 . . . . -0.1(3) ?
C39 C40 N5 C29 . . . . -179.0(2) ?
C32 C40 N5 Mn2 . . . . -177.03(17) ?
C39 C40 N5 Mn2 . . . . 4.0(2) ?
O5 Mn2 N5 C29 . . . . 18.08(18) ?
O12 Mn2 N5 C29 1_455 . . . 114.38(18) ?
O7 Mn2 N5 C29 . . . . -81.0(2) ?
N6 Mn2 N5 C29 . . . . -179.51(19) ?
O8 Mn2 N5 C29 . . . . -75.20(18) ?
C21 Mn2 N5 C29 . . . . -76.09(19) ?
O5 Mn2 N5 C40 . . . . -165.19(15) ?
O12 Mn2 N5 C40 1_455 . . . -68.89(17) ?
O7 Mn2 N5 C40 . . . . 95.70(17) ?
N6 Mn2 N5 C40 . . . . -2.78(15) ?
O8 Mn2 N5 C40 . . . . 101.53(15) ?
C21 Mn2 N5 C40 . . . . 100.64(15) ?
O6 Mn1 N1 C1 1_655 . . . 106.59(18) ?
O11 Mn1 N1 C1 . . . . 8.73(18) ?
N2 Mn1 N1 C1 . . . . 176.01(19) ?
O1 Mn1 N1 C1 . . . . -86.03(18) ?
O2 Mn1 N1 C1 . . . . -99.4(2) ?
C13 Mn1 N1 C1 . . . . -90.01(19) ?
O6 Mn1 N1 C12 1_655 . . . -79.94(16) ?
O11 Mn1 N1 C12 . . . . -177.81(14) ?
N2 Mn1 N1 C12 . . . . -10.52(14) ?
O1 Mn1 N1 C12 . . . . 87.43(15) ?
O2 Mn1 N1 C12 . . . . 74.05(18) ?
C13 Mn1 N1 C12 . . . . 83.46(15) ?
O6 Mn1 O2 C13 1_655 . . . 177.74(14) ?
O11 Mn1 O2 C13 . . . . -86.96(13) ?
N2 Mn1 O2 C13 . . . . 93.47(13) ?
N1 Mn1 O2 C13 . . . . 17.82(19) ?
O1 Mn1 O2 C13 . . . . 1.89(12) ?
O6 Mn1 N2 C10 1_655 . . . -40.21(18) ?
O11 Mn1 N2 C10 . . . . -135.3(2) ?
N1 Mn1 N2 C10 . . . . -173.1(2) ?
O1 Mn1 N2 C10 . . . . 101.58(18) ?
O2 Mn1 N2 C10 . . . . 43.56(19) ?
C13 Mn1 N2 C10 . . . . 72.73(19) ?
O6 Mn1 N2 C11 1_655 . . . 143.00(15) ?
O11 Mn1 N2 C11 . . . . 48.0(3) ?
N1 Mn1 N2 C11 . . . . 10.10(14) ?
O1 Mn1 N2 C11 . . . . -75.21(15) ?
O2 Mn1 N2 C11 . . . . -133.23(14) ?
C13 Mn1 N2 C11 . . . . -104.06(15) ?
C15 C14 C19 C18 . . . . 0.9(3) ?
C13 C14 C19 C18 . . . . -178.42(18) ?
Mn2 O8 C21 O7 . . . . 4.2(2) ?
Mn2 O8 C21 C22 . . . . -174.86(17) ?
C27 C22 C21 O8 . . . . -170.9(2) ?
C23 C22 C21 O8 . . . . 9.3(3) ?
C27 C22 C21 O7 . . . . 10.0(3) ?
C23 C22 C21 O7 . . . . -169.81(19) ?
C27 C22 C21 Mn2 . . . . 53.3(13) ?
C23 C22 C21 Mn2 . . . . -126.5(12) ?
O5 Mn2 C21 O8 . . . . -86.09(14) ?
O12 Mn2 C21 O8 1_455 . . . 173.20(13) ?
O7 Mn2 C21 O8 . . . . 175.7(2) ?
N5 Mn2 C21 O8 . . . . 1.88(15) ?
N6 Mn2 C21 O8 . . . . 81.57(14) ?
O5 Mn2 C21 O7 . . . . 98.17(14) ?
O12 Mn2 C21 O7 1_455 . . . -2.53(15) ?
N5 Mn2 C21 O7 . . . . -173.86(13) ?
N6 Mn2 C21 O7 . . . . -94.16(14) ?
O8 Mn2 C21 O7 . . . . -175.7(2) ?
O5 Mn2 C21 C22 . . . . 52.1(12) ?
O12 Mn2 C21 C22 1_455 . . . -48.6(12) ?
O7 Mn2 C21 C22 . . . . -46.1(12) ?
N5 Mn2 C21 C22 . . . . 140.0(12) ?
N6 Mn2 C21 C22 . . . . -140.3(12) ?
O8 Mn2 C21 C22 . . . . 138.2(13) ?
C19 C14 C15 C16 . . . . -0.8(3) ?
C13 C14 C15 C16 . . . . 178.59(19) ?
C16 C17 C18 C19 . . . . -0.7(3) ?
C16 C17 C18 C20 . . . . 179.02(18) ?
C14 C19 C18 C17 . . . . -0.2(3) ?
C14 C19 C18 C20 . . . . -179.92(18) ?
C23 C22 C27 C26 . . . . -1.1(3) ?
C21 C22 C27 C26 . . . . 179.01(19) ?
C22 C27 C26 C25 . . . . -0.2(3) ?
C22 C27 C26 N4 . . . . 179.41(19) ?
C27 C26 C25 C24 . . . . 1.6(3) ?
N4 C26 C25 C24 . . . . -178.03(19) ?
C23 C24 C25 C26 . . . . -1.6(3) ?
C28 C24 C25 C26 . . . . 177.04(19) ?
O8 C21 O7 Mn2 . . . . -4.6(2) ?
C22 C21 O7 Mn2 . . . . 174.50(16) ?
O5 Mn2 O7 C21 . . . . -85.47(14) ?
O12 Mn2 O7 C21 1_455 . . . 177.67(14) ?
N5 Mn2 O7 C21 . . . . 9.4(2) ?
N6 Mn2 O7 C21 . . . . 95.77(14) ?
O8 Mn2 O7 C21 . . . . 2.41(12) ?
C18 C17 C16 C15 . . . . 0.9(3) ?
C18 C17 C16 N3 . . . . -179.89(19) ?
C14 C15 C16 C17 . . . . -0.2(3) ?
C14 C15 C16 N3 . . . . -179.34(19) ?
Mn1 O2 C13 O1 . . . . -3.4(2) ?
Mn1 O2 C13 C14 . . . . 177.14(17) ?
Mn1 O1 C13 O2 . . . . 3.4(2) ?
Mn1 O1 C13 C14 . . . . -177.10(16) ?
C19 C14 C13 O2 . . . . -169.39(19) ?
C15 C14 C13 O2 . . . . 11.3(3) ?
C19 C14 C13 O1 . . . . 11.1(3) ?
C15 C14 C13 O1 . . . . -168.2(2) ?
C19 C14 C13 Mn1 . . . . -53(3) ?
C15 C14 C13 Mn1 . . . . 127(3) ?
O6 Mn1 C13 O2 1_655 . . . -2.45(15) ?
O11 Mn1 C13 O2 . . . . 97.78(13) ?
N2 Mn1 C13 O2 . . . . -92.00(13) ?
N1 Mn1 C13 O2 . . . . -168.40(13) ?
O1 Mn1 C13 O2 . . . . -176.7(2) ?
O6 Mn1 C13 O1 1_655 . . . 174.24(12) ?
O11 Mn1 C13 O1 . . . . -85.53(13) ?
N2 Mn1 C13 O1 . . . . 84.69(13) ?
N1 Mn1 C13 O1 . . . . 8.28(15) ?
O2 Mn1 C13 O1 . . . . 176.7(2) ?
O6 Mn1 C13 C14 1_655 . . . -120(3) ?
O11 Mn1 C13 C14 . . . . -20(3) ?
N2 Mn1 C13 C14 . . . . 151(3) ?
N1 Mn1 C13 C14 . . . . 74(3) ?
O1 Mn1 C13 C14 . . . . 66(3) ?
O2 Mn1 C13 C14 . . . . -117(3) ?
C27 C22 C23 C24 . . . . 1.1(3) ?
C21 C22 C23 C24 . . . . -179.07(18) ?
C25 C24 C23 C22 . . . . 0.3(3) ?
C28 C24 C23 C22 . . . . -178.33(18) ?
N5 C40 C32 C31 . . . . 1.0(3) ?
C39 C40 C32 C31 . . . . 180.0(2) ?
N5 C40 C32 C33 . . . . -178.8(2) ?
C39 C40 C32 C33 . . . . 0.2(4) ?
C10 N2 C11 C7 . . . . -1.7(3) ?
Mn1 N2 C11 C7 . . . . 175.40(17) ?
C10 N2 C11 C12 . . . . 174.33(19) ?
Mn1 N2 C11 C12 . . . . -8.6(2) ?
Mn2 O12 C28 O11 1_655 . . . -12.1(3) ?
Mn2 O12 C28 C24 1_655 . . . 168.14(14) ?
Mn1 O11 C28 O12 . . . . -95.4(2) ?
Mn1 O11 C28 C24 . . . . 84.41(19) ?
C25 C24 C28 O12 . . . . 22.4(3) ?
C23 C24 C28 O12 . . . . -159.0(2) ?
C25 C24 C28 O11 . . . . -157.41(19) ?
C23 C24 C28 O11 . . . . 21.2(3) ?
Mn1 O6 C20 O5 1_455 . . . -9.5(3) ?
Mn1 O6 C20 C18 1_455 . . . 170.71(13) ?
Mn2 O5 C20 O6 . . . . -92.3(2) ?
Mn2 O5 C20 C18 . . . . 87.53(18) ?
C17 C18 C20 O6 . . . . 19.0(3) ?
C19 C18 C20 O6 . . . . -161.27(19) ?
C17 C18 C20 O5 . . . . -160.86(19) ?
C19 C18 C20 O5 . . . . 18.9(3) ?
C25 C26 N4 O9 . . . . -170.6(2) ?
C27 C26 N4 O9 . . . . 9.8(3) ?
C25 C26 N4 O10 . . . . 9.8(3) ?
C27 C26 N4 O10 . . . . -169.8(2) ?
C17 C16 N3 O4 . . . . 21.2(3) ?
C15 C16 N3 O4 . . . . -159.6(2) ?
C17 C16 N3 O3 . . . . -157.0(2) ?
C15 C16 N3 O3 . . . . 22.2(3) ?
C1 N1 C12 C4 . . . . 0.7(3) ?
Mn1 N1 C12 C4 . . . . -173.37(17) ?
C1 N1 C12 C11 . . . . -175.89(19) ?
Mn1 N1 C12 C11 . . . . 10.0(2) ?
N2 C11 C12 N1 . . . . -1.0(3) ?
C7 C11 C12 N1 . . . . 175.04(19) ?
N2 C11 C12 C4 . . . . -177.75(19) ?
C7 C11 C12 C4 . . . . -1.7(3) ?
C37 C38 N6 C39 . . . . 0.1(4) ?
C37 C38 N6 Mn2 . . . . 177.1(2) ?
C35 C39 N6 C38 . . . . -1.5(3) ?
C40 C39 N6 C38 . . . . 177.7(2) ?
C35 C39 N6 Mn2 . . . . -178.89(19) ?
C40 C39 N6 Mn2 . . . . 0.4(2) ?
O5 Mn2 N6 C38 . . . . -134.94(19) ?
O12 Mn2 N6 C38 1_455 . . . -40.3(2) ?
O7 Mn2 N6 C38 . . . . 42.4(2) ?
N5 Mn2 N6 C38 . . . . -175.9(2) ?
O8 Mn2 N6 C38 . . . . 101.3(2) ?
C21 Mn2 N6 C38 . . . . 72.6(2) ?
O5 Mn2 N6 C39 . . . . 42.1(2) ?
O12 Mn2 N6 C39 1_455 . . . 136.80(16) ?
O7 Mn2 N6 C39 . . . . -140.54(15) ?
N5 Mn2 N6 C39 . . . . 1.21(15) ?
O8 Mn2 N6 C39 . . . . -81.60(16) ?
C21 Mn2 N6 C39 . . . . -110.34(16) ?
C11 N2 C10 C9 . . . . 0.5(3) ?
Mn1 N2 C10 C9 . . . . -176.24(18) ?
C12 N1 C1 C2 . . . . -0.3(3) ?
Mn1 N1 C1 C2 . . . . 172.97(17) ?
N1 C12 C4 C3 . . . . -0.6(3) ?
C11 C12 C4 C3 . . . . 175.9(2) ?
N1 C12 C4 C5 . . . . -177.4(2) ?
C11 C12 C4 C5 . . . . -0.8(3) ?
N1 C1 C2 C3 . . . . -0.2(4) ?
C40 N5 C29 C30 . . . . -0.2(3) ?
Mn2 N5 C29 C30 . . . . 176.50(18) ?
C31 C30 C29 N5 . . . . -0.6(4) ?
N6 C39 C35 C36 . . . . 1.6(4) ?
C40 C39 C35 C36 . . . . -177.7(2) ?
N6 C39 C35 C34 . . . . -177.9(2) ?
C40 C39 C35 C34 . . . . 2.8(4) ?
C37 C36 C35 C39 . . . . -0.1(4) ?
C37 C36 C35 C34 . . . . 179.3(3) ?
N2 C11 C7 C8 . . . . 1.6(3) ?
C12 C11 C7 C8 . . . . -174.3(2) ?
N2 C11 C7 C6 . . . . 179.1(2) ?
C12 C11 C7 C6 . . . . 3.2(3) ?
C11 C7 C8 C9 . . . . -0.3(4) ?
C6 C7 C8 C9 . . . . -177.6(3) ?
C1 C2 C3 C4 . . . . 0.2(4) ?
C12 C4 C3 C2 . . . . 0.1(4) ?
C5 C4 C3 C2 . . . . 176.7(3) ?
C29 C30 C31 C32 . . . . 1.7(4) ?
C40 C32 C31 C30 . . . . -1.9(4) ?
C33 C32 C31 C30 . . . . 177.9(3) ?
C7 C8 C9 C10 . . . . -0.8(4) ?
N2 C10 C9 C8 . . . . 0.8(4) ?
C3 C4 C5 C6 . . . . -174.7(3) ?
C12 C4 C5 C6 . . . . 1.9(4) ?
C39 C35 C34 C33 . . . . -0.6(5) ?
C36 C35 C34 C33 . . . . 180.0(3) ?
C4 C5 C6 C7 . . . . -0.3(4) ?
C8 C7 C6 C5 . . . . 175.1(3) ?
C11 C7 C6 C5 . . . . -2.3(4) ?
C35 C34 C33 C32 . . . . -1.9(5) ?
C31 C32 C33 C34 . . . . -177.7(3) ?
C40 C32 C33 C34 . . . . 2.1(4) ?
